data_1507363
loop_
_publ_author_name
'He, Yong'
'Chen, Yingzhong'
'Wu, Haiyan'
'Lovely, Carl J.'

_publ_section_title
;
 Intramolecular Diels-Alder reactions of 4-vinylimidazoles.
;
_journal_issue 20
_journal_name_full 'Organic letters'
_journal_page_first 3623
_journal_page_last 3626
_journal_paper_doi 10.1021/ol0352862
_journal_volume 5
_journal_year 2003
_chemical_formula_sum 'C21 H26 N4 O5 S'
_chemical_formula_weight 446.52
_chemical_name_systematic
; 
 ? 
;
_space_group_IT_number 9
_symmetry_space_group_name_Hall 'C -2yc'
_symmetry_space_group_name_H-M 'C 1 c 1'
_atom_sites_solution_hydrogens geom
_atom_sites_solution_primary direct
_atom_sites_solution_secondary difmap
_audit_creation_method SHELXL
_cell_angle_alpha 90.00
_cell_angle_beta 101.88(3)
_cell_angle_gamma 90.00
_cell_formula_units_Z 4
_cell_length_a 20.531(4)
_cell_length_b 11.646(2)
_cell_length_c 9.616(2)
_cell_measurement_temperature 293(2)
_cell_volume 2250.0(8)
_computing_structure_refinement 'SHELXL-93 (Sheldrick, 1993)'
_computing_structure_solution 'SHELXS-86 (Sheldrick, 1990)'
_diffrn_ambient_temperature 293(2)
_diffrn_radiation_monochromator graphite
_diffrn_radiation_source 'fine-focus sealed tube'
_diffrn_radiation_type MoK\a
_diffrn_radiation_wavelength 0.71073
_diffrn_reflns_av_R_equivalents 0.0470
_diffrn_reflns_av_sigmaI/netI 0.0638
_diffrn_reflns_limit_h_max 22
_diffrn_reflns_limit_h_min -22
_diffrn_reflns_limit_k_max 12
_diffrn_reflns_limit_k_min -12
_diffrn_reflns_limit_l_max 10
_diffrn_reflns_limit_l_min -10
_diffrn_reflns_number 6514
_diffrn_reflns_theta_max 23.33
_diffrn_reflns_theta_min 2.02
_exptl_absorpt_coefficient_mu 0.183
_exptl_crystal_density_diffrn 1.318
_exptl_crystal_F_000 944
_refine_diff_density_max 0.229
_refine_diff_density_min -0.177
_refine_diff_density_rms 0.033
_refine_ls_abs_structure_details 'Flack H D (1983), Acta Cryst. A39, 876-881'
_refine_ls_abs_structure_Flack 0.10(9)
_refine_ls_extinction_method none
_refine_ls_goodness_of_fit_all 1.001
_refine_ls_goodness_of_fit_obs 1.067
_refine_ls_matrix_type full
_refine_ls_number_parameters 280
_refine_ls_number_reflns 3055
_refine_ls_number_restraints 2
_refine_ls_restrained_S_all 1.000
_refine_ls_restrained_S_obs 1.066
_refine_ls_R_factor_all 0.0544
_refine_ls_R_factor_obs 0.0446
_refine_ls_shift/esd_max 0.051
_refine_ls_shift/esd_mean 0.010
_refine_ls_structure_factor_coef Fsqd
_refine_ls_weighting_details 'w=1/[\s^2^(Fo^2^)+(0.0625P)^2^+0.0000P] where P=(Fo^2^+2Fc^2^)/3'
_refine_ls_weighting_scheme calc
_refine_ls_wR_factor_all 0.1161
_refine_ls_wR_factor_obs 0.1109
_reflns_number_observed 2501
_reflns_number_total 3055
_reflns_observed_criterion >2sigma(I)
_cod_data_source_file ol0352862si20030711_114439.cif
_cod_data_source_block sgb
_cod_depositor_comments
;
The following automatic conversions were performed:

'_refine_ls_weighting_scheme' value 'calc
w=1/[\s^2^(Fo^2^)+(0.0625P)^2^+0.0000P] where P=(Fo^2^+2Fc^2^)/3' was
changed to 'calc'. New tag '_refine_ls_weighting_details' was
created. The value of the new tag was set to
'w=1/[\s^2^(Fo^2^)+(0.0625P)^2^+0.0000P] where P=(Fo^2^+2Fc^2^)/3'.

Automatic conversion script
Id: cif_fix_values 3143 2015-03-26 13:38:13Z robertas 
;
_cod_database_code 1507363

loop_
_symmetry_equiv_pos_as_xyz
'x, y, z'
'x, -y, z+1/2'
'x+1/2, y+1/2, z'
'x+1/2, -y+1/2, z+1/2'

loop_
_atom_site_aniso_label
_atom_site_aniso_U_11
_atom_site_aniso_U_22
_atom_site_aniso_U_33
_atom_site_aniso_U_23
_atom_site_aniso_U_13
_atom_site_aniso_U_12
S7 0.0445(5) 0.0700(6) 0.0551(5) 0.0003(5) -0.0038(4) 0.0008(5)
O1 0.099(2) 0.072(2) 0.069(2) 0.012(2) -0.002(2) -0.015(2)
O71 0.063(2) 0.117(3) 0.061(2) 0.000(2) 0.002(2) -0.039(2)
O72 0.067(2) 0.099(2) 0.095(2) 0.003(2) -0.016(2) 0.031(2)
O81 0.055(2) 0.065(2) 0.087(2) -0.0238(15) 0.022(2) -0.0076(13)
O82 0.0577(15) 0.0558(15) 0.096(2) -0.0077(14) 0.027(2) -0.0151(13)
N2 0.066(2) 0.087(2) 0.068(2) 0.001(2) -0.015(2) 0.012(2)
N5 0.077(2) 0.054(2) 0.068(2) 0.003(2) 0.012(2) -0.015(2)
N71 0.052(2) 0.047(2) 0.052(2) -0.0008(14) 0.0009(14) -0.0024(14)
N72 0.060(2) 0.069(2) 0.054(2) -0.002(2) -0.001(2) -0.004(2)
C1 0.072(3) 0.060(2) 0.050(2) -0.006(2) -0.003(2) 0.006(2)
C3 0.047(3) 0.115(4) 0.074(3) -0.007(3) -0.006(2) 0.013(3)
C4 0.048(2) 0.078(3) 0.066(2) -0.014(2) 0.014(2) -0.019(2)
C6 0.081(3) 0.046(2) 0.064(2) 0.006(2) 0.007(2) -0.004(2)
C8 0.042(2) 0.049(2) 0.044(2) -0.006(2) 0.005(2) -0.003(2)
C9 0.045(2) 0.053(2) 0.047(2) -0.008(2) 0.002(2) -0.001(2)
C10 0.039(2) 0.078(3) 0.057(2) -0.009(2) 0.001(2) -0.002(2)
C11 0.050(2) 0.058(2) 0.056(2) -0.010(2) 0.014(2) -0.010(2)
C12 0.043(2) 0.047(2) 0.051(2) -0.005(2) 0.009(2) -0.004(2)
C21 0.108(4) 0.090(3) 0.074(3) -0.005(3) -0.015(3) 0.037(3)
C22 0.051(2) 0.075(3) 0.062(3) 0.008(2) -0.005(2) 0.012(2)
C23 0.054(3) 0.088(3) 0.083(3) 0.022(3) 0.000(2) 0.014(2)
C24 0.065(3) 0.139(5) 0.068(3) 0.026(3) -0.019(3) -0.016(3)
C25 0.096(4) 0.134(5) 0.063(3) -0.012(3) 0.012(3) -0.022(4)
C26 0.103(4) 0.114(4) 0.074(3) -0.013(3) 0.022(3) 0.011(3)
C27 0.063(3) 0.120(4) 0.074(3) -0.006(3) 0.003(3) 0.031(3)
C72 0.090(3) 0.121(4) 0.061(3) 0.008(3) 0.016(3) 0.003(3)
C73 0.098(3) 0.064(3) 0.099(4) -0.012(2) -0.002(3) 0.015(2)
C81 0.051(2) 0.054(2) 0.046(2) -0.006(2) 0.003(2) -0.008(2)
C82 0.082(4) 0.108(4) 0.177(6) -0.023(4) 0.074(4) -0.038(3)
C83 0.069(4) 0.126(4) 0.245(9) -0.009(6) 0.027(5) -0.035(4)

loop_
_atom_site_label
_atom_site_type_symbol
_atom_site_fract_x
_atom_site_fract_y
_atom_site_fract_z
_atom_site_U_iso_or_equiv
_atom_site_thermal_displace_type
_atom_site_occupancy
_atom_site_calc_flag
_atom_site_refinement_flags
S7 S 0.39687(5) 0.80153(8) 0.16224(9) 0.0586(3) Uani 1 d .
O1 O 0.5301(2) 0.5765(2) 0.7587(3) 0.0825(9) Uani 1 d .
O71 O 0.37253(15) 0.7213(3) 0.2464(3) 0.0819(10) Uani 1 d .
O72 O 0.3573(2) 0.8921(3) 0.0926(4) 0.0918(10) Uani 1 d .
O81 O 0.40932(14) 0.8135(2) 0.5715(3) 0.0680(8) Uani 1 d .
O82 O 0.40249(13) 0.6259(2) 0.5219(3) 0.0682(7) Uani 1 d .
N2 N 0.6360(2) 0.6435(3) 0.7721(4) 0.0778(10) Uani 1 d .
N5 N 0.5461(2) 0.9891(3) 0.3130(4) 0.0669(9) Uani 1 d .
N71 N 0.4609(2) 0.8675(2) 0.2727(3) 0.0517(7) Uani 1 d .
N72 N 0.4278(2) 0.7350(3) 0.0471(4) 0.0630(9) Uani 1 d .
C1 C 0.5692(2) 0.6415(3) 0.7195(4) 0.0625(10) Uani 1 d .
C3 C 0.6698(2) 0.7353(5) 0.7155(5) 0.0816(14) Uani 1 d .
H3A H 0.7119(2) 0.7106(5) 0.6974(5) 0.098 Uiso 1 d R
H3B H 0.6767(2) 0.7999(5) 0.7789(5) 0.098 Uiso 1 d R
C4 C 0.6198(2) 0.8887(3) 0.5240(4) 0.0635(10) Uani 1 d .
H4A H 0.6586(2) 0.9048(3) 0.4860(4) 0.076 Uiso 1 d R
H4B H 0.6185(2) 0.9413(3) 0.6003(4) 0.076 Uiso 1 d R
C6 C 0.4889(2) 0.9665(3) 0.2324(4) 0.0646(11) Uani 1 d .
H6A H 0.4686(2) 1.0135(3) 0.1533(4) 0.077 Uiso 1 d R
C8 C 0.4976(2) 0.7245(3) 0.4837(4) 0.0455(8) Uani 1 d .
H8A H 0.5027(2) 0.6533(3) 0.4369(4) 0.055 Uiso 1 d R
C9 C 0.5542(2) 0.7395(3) 0.6159(4) 0.0493(8) Uani 1 d .
H9A H 0.5428(2) 0.8045(3) 0.6675(4) 0.059 Uiso 1 d R
C10 C 0.6208(2) 0.7666(3) 0.5787(4) 0.0593(10) Uani 1 d .
H10A H 0.6278(2) 0.7156(3) 0.5047(4) 0.071 Uiso 1 d R
C11 C 0.5580(2) 0.8999(3) 0.4122(4) 0.0539(9) Uani 1 d .
C12 C 0.5059(2) 0.8249(3) 0.3895(4) 0.0472(8) Uani 1 d .
C21 C 0.6682(3) 0.5725(4) 0.8898(5) 0.096(2) Uani 1 d .
H21A H 0.7064(3) 0.5361(4) 0.8660(5) 0.115 Uiso 1 d R
H21B H 0.6373(3) 0.5135(4) 0.9024(5) 0.115 Uiso 1 d R
C22 C 0.6890(2) 0.6346(3) 1.0268(4) 0.0651(11) Uani 1 d .
C23 C 0.7440(2) 0.5991(4) 1.1228(5) 0.0772(13) Uani 1 d .
H23A H 0.7695(2) 0.5360(4) 1.0981(5) 0.093 Uiso 1 d R
C24 C 0.7626(3) 0.6525(6) 1.2523(6) 0.095(2) Uani 1 d .
H24A H 0.8015(3) 0.6265(6) 1.3182(6) 0.114 Uiso 1 d R
C25 C 0.7269(3) 0.7421(6) 1.2876(6) 0.098(2) Uani 1 d .
H25A H 0.7394(3) 0.7779(6) 1.3792(6) 0.118 Uiso 1 d R
C26 C 0.6725(3) 0.7805(5) 1.1918(6) 0.097(2) Uani 1 d .
H26A H 0.6475(3) 0.8450(5) 1.2145(6) 0.116 Uiso 1 d R
C27 C 0.6541(2) 0.7281(5) 1.0650(5) 0.0868(15) Uani 1 d .
H27A H 0.6165(2) 0.7565(5) 0.9976(5) 0.104 Uiso 1 d R
C72 C 0.4519(3) 0.8038(4) -0.0593(5) 0.0904(15) Uani 1 d .
H72B H 0.4695(3) 0.7538(4) -0.1219(5) 0.136 Uiso 1 d R
H72C H 0.4158(3) 0.8478(4) -0.1132(5) 0.136 Uiso 1 d R
H72D H 0.4863(3) 0.8548(4) -0.0126(5) 0.136 Uiso 1 d R
C73 C 0.4704(3) 0.6356(4) 0.0979(6) 0.0899(15) Uani 1 d .
H73A H 0.4864(3) 0.6027(4) 0.0198(6) 0.135 Uiso 1 d R
H73B H 0.5074(3) 0.6599(4) 0.1699(6) 0.135 Uiso 1 d R
H73C H 0.4450(3) 0.5793(4) 0.1368(6) 0.135 Uiso 1 d R
C81 C 0.4319(2) 0.7272(3) 0.5295(4) 0.0511(9) Uani 1 d .
C82 C 0.3385(2) 0.6215(5) 0.5624(8) 0.116(2) Uani 1 d .
H82A H 0.3155(2) 0.6933(5) 0.5423(8) 0.139 Uiso 1 d R
H82B H 0.3445(2) 0.6060(5) 0.6622(8) 0.139 Uiso 1 d R
C83 C 0.3003(3) 0.5291(5) 0.4895(11) 0.147(3) Uani 1 d .
H83A H 0.2573(3) 0.5225(5) 0.5134(11) 0.221 Uiso 1 d R
H83B H 0.2950(3) 0.5459(5) 0.3900(11) 0.221 Uiso 1 d R
H83C H 0.3241(3) 0.4582(5) 0.5105(11) 0.221 Uiso 1 d R

loop_
_atom_type_symbol
_atom_type_description
_atom_type_scat_dispersion_real
_atom_type_scat_dispersion_imag
_atom_type_scat_source
C C 0.0033 0.0016 'International Tables Vol C Tables 4.2.6.8 and 6.1.1.4'
H H 0.0000 0.0000 'International Tables Vol C Tables 4.2.6.8 and 6.1.1.4'
N N 0.0061 0.0033 'International Tables Vol C Tables 4.2.6.8 and 6.1.1.4'
O O 0.0106 0.0060 'International Tables Vol C Tables 4.2.6.8 and 6.1.1.4'
S S 0.1246 0.1234 'International Tables Vol C Tables 4.2.6.8 and 6.1.1.4'

loop_
_geom_angle_atom_site_label_1
_geom_angle_atom_site_label_2
_geom_angle_atom_site_label_3
_geom_angle
O71 S7 O72 122.4(2)
O71 S7 N72 108.7(2)
O72 S7 N72 107.9(2)
O71 S7 N71 105.3(2)
O72 S7 N71 104.8(2)
N72 S7 N71 106.8(2)
C81 O82 C82 116.5(3)
C1 N2 C21 123.0(4)
C1 N2 C3 113.5(3)
C21 N2 C3 122.7(4)
C6 N5 C11 105.5(3)
C6 N71 C12 106.2(3)
C6 N71 S7 121.2(3)
C12 N71 S7 130.2(2)
C72 N72 C73 113.6(4)
C72 N72 S7 117.5(3)
C73 N72 S7 116.6(3)
O1 C1 N2 125.0(4)
O1 C1 C9 128.2(4)
N2 C1 C9 106.7(4)
N2 C3 C10 102.6(3)
C11 C4 C10 106.3(3)
N5 C6 N71 112.4(3)
C81 C8 C12 112.2(3)
C81 C8 C9 108.9(3)
C12 C8 C9 104.4(3)
C1 C9 C10 104.0(3)
C1 C9 C8 118.4(3)
C10 C9 C8 113.0(3)
C9 C10 C4 109.2(3)
C9 C10 C3 102.3(3)
C4 C10 C3 118.8(4)
C12 C11 N5 110.2(3)
C12 C11 C4 125.6(3)
N5 C11 C4 124.1(3)
C11 C12 N71 105.7(3)
C11 C12 C8 125.6(3)
N71 C12 C8 128.5(3)
N2 C21 C22 114.7(4)
C27 C22 C23 117.1(4)
C27 C22 C21 123.0(4)
C23 C22 C21 119.8(4)
C22 C23 C24 120.8(5)
C25 C24 C23 120.7(5)
C24 C25 C26 119.3(5)
C27 C26 C25 120.0(5)
C22 C27 C26 122.0(5)
O81 C81 O82 123.9(4)
O81 C81 C8 122.9(3)
O82 C81 C8 113.2(3)
C83 C82 O82 109.4(5)

loop_
_geom_bond_atom_site_label_1
_geom_bond_atom_site_label_2
_geom_bond_distance
S7 O71 1.395(3)
S7 O72 1.413(3)
S7 N72 1.587(4)
S7 N71 1.694(3)
O1 C1 1.219(5)
O81 C81 1.211(4)
O82 C81 1.320(4)
O82 C82 1.446(5)
N2 C1 1.360(6)
N2 C21 1.447(5)
N2 C3 1.442(6)
N5 C6 1.294(5)
N5 C11 1.396(4)
N71 C6 1.380(5)
N71 C12 1.391(5)
N72 C72 1.463(6)
N72 C73 1.472(5)
C1 C9 1.504(6)
C3 C10 1.527(5)
C4 C11 1.491(5)
C4 C10 1.515(6)
C8 C81 1.504(5)
C8 C12 1.510(5)
C8 C9 1.545(5)
C9 C10 1.516(5)
C11 C12 1.363(5)
C21 C22 1.486(6)
C22 C27 1.393(6)
C22 C23 1.368(5)
C23 C24 1.374(7)
C24 C25 1.359(8)
C25 C26 1.367(8)
C26 C27 1.346(7)
C82 C83 1.428(8)
